data_7016599
loop_
_publ_author_name
'Chen, Wen-Xian'
'Zhuang, Gui-Lin'
'Zhao, Hai-Xia'
'Long, La-Sheng'
'Huang, Rong-Bin'
'Zheng, Lan-Sun'

_publ_section_title
;
 Magnetic and thermal properties of three ionothermally synthesized
 metal-carboxylate frameworks of [M(3)(ip)(4)][EMIm](2) (M = Co, Ni,
 Mn, H(2)ip = isophthalic acid, EMIm = 1-ethyl-3-methyl imidazolium).
;
_journal_issue 39
_journal_name_full 'Dalton transactions (Cambridge, England : 2003)'
_journal_page_first 10237
_journal_page_last 10241
_journal_paper_doi 10.1039/c1dt10070j
_journal_volume 40
_journal_year 2011
_chemical_formula_sum 'C44 H38 N4 Ni3 O16'
_chemical_formula_weight 1054.91
_chemical_name_systematic
;
?
;
_space_group_IT_number 61
_symmetry_cell_setting orthorhombic
_symmetry_space_group_name_Hall '-P 2ac 2ab'
_symmetry_space_group_name_H-M 'P b c a'
_atom_sites_solution_hydrogens geom
_atom_sites_solution_primary direct
_atom_sites_solution_secondary difmap
_audit_creation_method SHELXL-97
_cell_angle_alpha 90.00
_cell_angle_beta 90.00
_cell_angle_gamma 90.00
_cell_formula_units_Z 4
_cell_length_a 15.4912(6)
_cell_length_b 11.6687(5)
_cell_length_c 23.7502(9)
_cell_measurement_temperature 173(2)
_cell_volume 4293.1(3)
_computing_cell_refinement 'CrysAlis RED, Oxford Diffraction Ltd.'
_computing_data_collection 'CrysAlis CCD, Oxford Diffraction Ltd.'
_computing_data_reduction 'CrysAlis RED, Oxford Diffraction Ltd.'
_computing_molecular_graphics 'SHELXS-97 (Sheldrick, 1990)'
_computing_publication_material 'SHELXL-97 (Sheldrick, 1997)'
_computing_structure_refinement 'SHELXL-97 (Sheldrick, 1997)'
_computing_structure_solution 'SHELXS-97 (Sheldrick, 1990)'
_diffrn_ambient_temperature 173(2)
_diffrn_measured_fraction_theta_full 0.998
_diffrn_measured_fraction_theta_max 0.998
_diffrn_measurement_device_type 'Oxford Gemini S Ultra'
_diffrn_measurement_method 'phi and omega scans'
_diffrn_radiation_monochromator graphite
_diffrn_radiation_source 'fine-focus sealed tube'
_diffrn_radiation_type MoK\a
_diffrn_radiation_wavelength 0.71073
_diffrn_reflns_av_R_equivalents 0.0543
_diffrn_reflns_av_sigmaI/netI 0.1062
_diffrn_reflns_limit_h_max 10
_diffrn_reflns_limit_h_min -19
_diffrn_reflns_limit_k_max 11
_diffrn_reflns_limit_k_min -14
_diffrn_reflns_limit_l_max 29
_diffrn_reflns_limit_l_min -21
_diffrn_reflns_number 12466
_diffrn_reflns_theta_full 26.00
_diffrn_reflns_theta_max 26.00
_diffrn_reflns_theta_min 2.78
_exptl_absorpt_coefficient_mu 1.382
_exptl_absorpt_correction_T_max 0.8195
_exptl_absorpt_correction_T_min 0.7695
_exptl_absorpt_correction_type multi-scan
_exptl_absorpt_process_details 'CrysAlis RED'
_exptl_crystal_colour green
_exptl_crystal_density_diffrn 1.632
_exptl_crystal_density_meas ?
_exptl_crystal_density_method 'not measured'
_exptl_crystal_description block
_exptl_crystal_F_000 2168
_exptl_crystal_size_max 0.20
_exptl_crystal_size_mid 0.20
_exptl_crystal_size_min 0.15
_refine_diff_density_max 0.475
_refine_diff_density_min -0.464
_refine_diff_density_rms 0.080
_refine_ls_extinction_method none
_refine_ls_goodness_of_fit_ref 0.917
_refine_ls_hydrogen_treatment constr
_refine_ls_matrix_type full
_refine_ls_number_parameters 350
_refine_ls_number_reflns 4206
_refine_ls_number_restraints 103
_refine_ls_restrained_S_all 0.992
_refine_ls_R_factor_all 0.0807
_refine_ls_R_factor_gt 0.0389
_refine_ls_shift/su_max 0.004
_refine_ls_shift/su_mean 0.000
_refine_ls_structure_factor_coef Fsqd
_refine_ls_weighting_details 'calc w=1/[\s^2^(Fo^2^)+(0.0241P)^2^+0.0000P] where P=(Fo^2^+2Fc^2^)/3'
_refine_ls_weighting_scheme calc
_refine_ls_wR_factor_gt 0.0635
_refine_ls_wR_factor_ref 0.0702
_reflns_number_gt 2569
_reflns_number_total 4206
_reflns_threshold_expression >2sigma(I)
_cod_data_source_file c1dt10070j.txt
_cod_data_source_block complex2
_cod_depositor_comments
;
The following automatic conversions were performed:

'_symmetry_cell_setting' value 'ORTHORHOMBIC' changed to
'orthorhombic' according to
/home/saulius/struct/CIF-dictionaries/cif_core.dic dictionary named
'cif_core.dic' version 2.4.1 from 2010-06-29.

Automatic conversion script
Id: cif_fix_values 1715 2011-07-08 13:25:40Z adriana 

The following automatic conversions were performed:

'_exptl_crystal_density_meas' value 'not measured' was changed to '?'
- the value is perceived as not measured.

Automatic conversion script
Id: cif_fix_values 3008 2015-01-20 13:52:24Z robertas 
;
_cod_original_sg_symbol_H-M Pbca
_cod_database_code 7016599

loop_
_symmetry_equiv_pos_as_xyz
'x, y, z'
'-x+1/2, -y, z+1/2'
'-x, y+1/2, -z+1/2'
'x+1/2, -y+1/2, -z'
'-x, -y, -z'
'x-1/2, y, -z-1/2'
'x, -y-1/2, z-1/2'
'-x-1/2, y-1/2, z'

loop_
_atom_site_label
_atom_site_type_symbol
_atom_site_fract_x
_atom_site_fract_y
_atom_site_fract_z
_atom_site_U_iso_or_equiv
_atom_site_adp_type
_atom_site_occupancy
_atom_site_symmetry_multiplicity
_atom_site_calc_flag
_atom_site_refinement_flags
_atom_site_disorder_assembly
_atom_site_disorder_group
Ni1 Ni 0.0000 0.5000 0.0000 0.01116(10) Uani 1 2 d S . .
Ni2 Ni 0.046976(19) 0.35733(3) 0.123107(12) 0.01617(8) Uani 1 1 d . . .
O1 O 0.15795(11) 0.28741(14) 0.08386(7) 0.0236(5) Uani 1 1 d . . .
O2 O 0.09892(10) 0.44945(13) 0.05684(6) 0.0148(4) Uani 1 1 d . . .
O3 O 0.44279(9) 0.15831(13) 0.00153(6) 0.0188(4) Uani 1 1 d . . .
O4 O 0.46705(11) 0.24271(14) -0.08198(6) 0.0248(5) Uani 1 1 d . . .
O5 O 0.13573(11) 0.40019(15) 0.19449(7) 0.0267(5) Uani 1 1 d . . .
O6 O 0.04714(11) 0.25446(14) 0.19290(6) 0.0238(5) Uani 1 1 d . . .
O7 O 0.07311(10) 0.05096(14) 0.43320(6) 0.0179(5) Uani 1 1 d . . .
O8 O 0.03919(11) -0.02815(14) 0.34941(6) 0.0245(5) Uani 1 1 d . . .
C1 C 0.23919(15) 0.3999(2) 0.01992(9) 0.0152(6) Uani 1 1 d . . .
C2 C 0.30005(15) 0.3142(2) 0.01263(9) 0.0149(7) Uani 1 1 d . . .
H2A H 0.2918 0.2435 0.0299 0.018 Uiso 1 1 calc R . .
C3 C 0.37295(15) 0.3320(2) -0.01998(10) 0.0153(7) Uani 1 1 d . . .
C4 C 0.38650(17) 0.4414(2) -0.04224(12) 0.0302(8) Uani 1 1 d . . .
H4A H 0.4355 0.4558 -0.0637 0.036 Uiso 1 1 calc R . .
C5 C 0.32794(17) 0.5281(2) -0.03268(13) 0.0383(9) Uani 1 1 d . . .
H5A H 0.3391 0.6013 -0.0462 0.046 Uiso 1 1 calc R . .
C6 C 0.25214(15) 0.5069(2) -0.00286(11) 0.0269(7) Uani 1 1 d . . .
H6A H 0.2110 0.5642 0.0016 0.032 Uiso 1 1 calc R . .
C7 C 0.16141(15) 0.3762(2) 0.05426(10) 0.0136(6) Uani 1 1 d . . .
C8 C 0.43357(15) 0.2351(2) -0.03399(10) 0.0147(7) Uani 1 1 d . . .
C9 C 0.13657(16) 0.2727(2) 0.27316(10) 0.0199(7) Uani 1 1 d . . .
C10 C 0.09919(16) 0.1768(2) 0.29827(10) 0.0196(7) Uani 1 1 d . . .
H10A H 0.0575 0.1354 0.2788 0.024 Uiso 1 1 calc R . .
C11 C 0.12315(15) 0.1423(2) 0.35179(9) 0.0185(7) Uani 1 1 d . . .
C12 C 0.18702(16) 0.2018(2) 0.37903(11) 0.0262(7) Uani 1 1 d . . .
H12A H 0.2037 0.1790 0.4149 0.031 Uiso 1 1 calc R . .
C13 C 0.22717(17) 0.2951(2) 0.35431(11) 0.0299(8) Uani 1 1 d . . .
H13A H 0.2711 0.3335 0.3731 0.036 Uiso 1 1 calc R . .
C14 C 0.20131(17) 0.3306(2) 0.30123(10) 0.0245(8) Uani 1 1 d . . .
H14A H 0.2276 0.3936 0.2845 0.029 Uiso 1 1 calc R . .
C15 C 0.10644(15) 0.3121(2) 0.21641(9) 0.0101(6) Uani 1 1 d U . .
C16 C 0.07498(15) 0.0463(2) 0.38063(11) 0.0178(7) Uani 1 1 d . . .
C17 C -0.10551(19) 0.3138(2) 0.26368(14) 0.0573(11) Uani 1 1 d D . .
H17A H -0.0923 0.3586 0.2309 0.069 Uiso 1 1 d R A .
N1 N -0.12198(16) 0.2017(2) 0.26300(12) 0.0590(9) Uani 1 1 d D A .
C20 C -0.1248(2) 0.1292(3) 0.21362(15) 0.0728(13) Uani 1 1 d . . .
H20A H -0.1146 0.1747 0.1806 0.109 Uiso 1 1 calc R A .
H20B H -0.1806 0.0937 0.2110 0.109 Uiso 1 1 calc R . .
H20C H -0.0812 0.0711 0.2165 0.109 Uiso 1 1 calc R . .
C19 C -0.1141(3) 0.1667(4) 0.3253(2) 0.0239(15) Uani 0.50 1 d PDU A 1
H19A H -0.1204 0.0922 0.3386 0.029 Uiso 0.50 1 calc PR A 1
N2 N -0.0862(3) 0.3501(4) 0.32464(18) 0.0280(13) Uani 0.50 1 d PDU A 1
C18 C -0.0971(3) 0.2563(4) 0.3573(2) 0.0221(14) Uani 0.50 1 d PDU A 1
H18A H -0.0933 0.2551 0.3964 0.027 Uiso 0.50 1 calc PR A 1
C21 C -0.0690(4) 0.4660(5) 0.3449(3) 0.047(2) Uani 0.50 1 d PDU A 1
H21A H -0.0347 0.5084 0.3178 0.056 Uiso 0.50 1 calc PR A 1
H21B H -0.0385 0.4641 0.3805 0.056 Uiso 0.50 1 calc PR A 1
C22 C -0.1624(5) 0.5234(7) 0.3523(4) 0.112(3) Uani 0.50 1 d PDU A 1
H22A H -0.1578 0.5896 0.3761 0.168 Uiso 0.50 1 calc PR A 1
H22B H -0.2011 0.4691 0.3691 0.168 Uiso 0.50 1 calc PR A 1
H22C H -0.1842 0.5460 0.3161 0.168 Uiso 0.50 1 calc PR A 1
C18' C -0.1724(5) 0.2557(6) 0.3368(3) 0.082(3) Uani 0.50 1 d PDU A 2
H18B H -0.1941 0.2583 0.3733 0.098 Uiso 0.50 1 calc PR A 2
C19' C -0.1646(5) 0.1622(6) 0.3033(3) 0.073(3) Uani 0.50 1 d PDU A 2
H19B H -0.1853 0.0882 0.3088 0.088 Uiso 0.50 1 calc PR A 2
N2' N -0.1404(4) 0.3485(4) 0.3047(2) 0.0560(18) Uani 0.50 1 d PDU A 2
C21' C -0.1331(6) 0.4657(6) 0.3234(3) 0.087(3) Uani 0.50 1 d PDU A 2
H21C H -0.1021 0.5067 0.2942 0.104 Uiso 0.50 1 calc PR A 2
H21D H -0.1912 0.4968 0.3239 0.104 Uiso 0.50 1 calc PR A 2
C22' C -0.0940(4) 0.4966(6) 0.3756(3) 0.059(2) Uani 0.50 1 d PDU A 2
H22D H -0.1181 0.5677 0.3886 0.089 Uiso 0.50 1 calc PR A 2
H22E H -0.0329 0.5053 0.3704 0.089 Uiso 0.50 1 calc PR A 2
H22F H -0.1048 0.4377 0.4029 0.089 Uiso 0.50 1 calc PR A 2

loop_
_atom_site_aniso_label
_atom_site_aniso_U_11
_atom_site_aniso_U_22
_atom_site_aniso_U_33
_atom_site_aniso_U_23
_atom_site_aniso_U_13
_atom_site_aniso_U_12
Ni1 0.01375(19) 0.0116(2) 0.00809(19) -0.0001(2) -0.0002(2) 0.0010(2)
Ni2 0.02006(15) 0.01826(16) 0.01019(14) 0.00193(16) -0.00116(17) 0.00391(18)
O1 0.0295(10) 0.0203(10) 0.0210(10) 0.0061(9) 0.0062(9) 0.0102(9)
O2 0.0162(9) 0.0169(9) 0.0115(9) -0.0004(8) -0.0023(8) 0.0029(8)
O3 0.0228(9) 0.0161(9) 0.0176(8) 0.0008(8) 0.0044(9) 0.0044(8)
O4 0.0303(10) 0.0252(10) 0.0190(9) 0.0089(8) 0.0078(9) 0.0062(9)
O5 0.0396(11) 0.0233(10) 0.0173(9) 0.0040(9) -0.0043(10) 0.0006(9)
O6 0.0238(9) 0.0343(11) 0.0133(9) 0.0076(8) -0.0017(9) 0.0014(10)
O7 0.0188(9) 0.0253(10) 0.0097(9) 0.0033(8) -0.0019(8) -0.0045(8)
O8 0.0332(10) 0.0289(11) 0.0112(8) -0.0001(8) 0.0006(9) -0.0141(9)
C1 0.0163(13) 0.0166(14) 0.0128(12) 0.0006(11) -0.0023(12) 0.0046(12)
C2 0.0233(13) 0.0100(13) 0.0113(13) 0.0013(11) -0.0020(12) 0.0038(12)
C3 0.0154(12) 0.0173(15) 0.0133(13) 0.0016(11) 0.0017(12) 0.0025(12)
C4 0.0230(14) 0.0247(16) 0.0430(18) 0.0099(15) 0.0174(15) 0.0048(14)
C5 0.0402(17) 0.0120(16) 0.063(2) 0.0176(15) 0.0196(18) 0.0023(14)
C6 0.0271(13) 0.0153(13) 0.0383(15) 0.0059(14) 0.0040(16) 0.0086(15)
C7 0.0144(12) 0.0143(14) 0.0120(13) -0.0030(12) -0.0054(11) 0.0002(12)
C8 0.0114(13) 0.0162(14) 0.0164(13) -0.0023(12) -0.0016(12) -0.0035(12)
C9 0.0222(14) 0.0222(16) 0.0154(14) 0.0038(12) 0.0009(13) 0.0030(13)
C10 0.0197(13) 0.0252(16) 0.0139(13) 0.0007(12) 0.0008(13) -0.0030(13)
C11 0.0238(13) 0.0235(15) 0.0082(12) 0.0047(13) -0.0020(12) -0.0027(14)
C12 0.0295(14) 0.0325(16) 0.0167(13) 0.0114(14) -0.0048(15) -0.0091(14)
C13 0.0313(16) 0.0349(17) 0.0235(15) 0.0023(14) -0.0077(14) -0.0187(15)
C14 0.0314(15) 0.0193(16) 0.0229(14) 0.0064(13) 0.0009(15) -0.0069(14)
C15 0.0143(12) 0.0119(13) 0.0042(11) 0.0047(10) -0.0011(11) 0.0056(11)
C16 0.0142(12) 0.0215(14) 0.0176(13) 0.0069(13) -0.0048(13) -0.0012(12)
C17 0.051(2) 0.034(2) 0.087(3) 0.0082(19) 0.043(2) 0.0078(18)
N1 0.0446(16) 0.0267(15) 0.106(2) -0.0040(17) 0.0336(18) 0.0047(14)
C20 0.059(2) 0.044(2) 0.115(3) 0.005(2) -0.037(2) -0.009(2)
C19 0.017(2) 0.023(3) 0.032(3) 0.006(2) 0.014(3) 0.001(2)
N2 0.018(2) 0.028(3) 0.038(3) -0.009(2) 0.004(2) 0.002(2)
C18 0.021(3) 0.023(3) 0.023(3) 0.001(2) 0.012(2) 0.002(3)
C21 0.066(4) 0.025(3) 0.050(4) -0.012(3) -0.018(4) -0.026(3)
C22 0.143(6) 0.075(5) 0.117(6) -0.013(5) 0.046(5) -0.023(5)
C18' 0.121(6) 0.050(4) 0.074(5) 0.006(4) 0.043(5) -0.001(4)
C19' 0.083(5) 0.063(5) 0.073(5) 0.002(4) 0.037(4) -0.013(4)
N2' 0.077(4) 0.032(3) 0.059(3) -0.002(3) 0.030(3) -0.006(3)
C21' 0.123(6) 0.062(5) 0.075(5) -0.012(4) 0.047(5) 0.001(5)
C22' 0.061(4) 0.061(4) 0.055(4) 0.010(4) -0.035(4) -0.026(4)

loop_
_atom_type_symbol
_atom_type_description
_atom_type_scat_dispersion_real
_atom_type_scat_dispersion_imag
_atom_type_scat_source
C C 0.0033 0.0016 'International Tables Vol C Tables 4.2.6.8 and 6.1.1.4'
H H 0.0000 0.0000 'International Tables Vol C Tables 4.2.6.8 and 6.1.1.4'
N N 0.0061 0.0033 'International Tables Vol C Tables 4.2.6.8 and 6.1.1.4'
O O 0.0106 0.0060 'International Tables Vol C Tables 4.2.6.8 and 6.1.1.4'
Ni Ni 0.3393 1.1124 'International Tables Vol C Tables 4.2.6.8 and 6.1.1.4'

loop_
_geom_angle_atom_site_label_1
_geom_angle_atom_site_label_2
_geom_angle_atom_site_label_3
_geom_angle
_geom_angle_site_symmetry_1
_geom_angle_site_symmetry_3
O7 Ni1 O7 180.00(9) 7_565 3
O7 Ni1 O3 87.91(6) 7_565 4_455
O7 Ni1 O3 92.09(6) 3 4_455
O7 Ni1 O3 92.09(6) 7_565 8_665
O7 Ni1 O3 87.91(6) 3 8_665
O3 Ni1 O3 180.00(4) 4_455 8_665
O7 Ni1 O2 90.74(6) 7_565 .
O7 Ni1 O2 89.26(6) 3 .
O3 Ni1 O2 94.18(6) 4_455 .
O3 Ni1 O2 85.82(6) 8_665 .
O7 Ni1 O2 89.26(6) 7_565 5_565
O7 Ni1 O2 90.74(6) 3 5_565
O3 Ni1 O2 85.82(6) 4_455 5_565
O3 Ni1 O2 94.18(6) 8_665 5_565
O2 Ni1 O2 180.00(6) . 5_565
O4 Ni2 O8 97.99(7) 4_455 3
O4 Ni2 O6 93.15(7) 4_455 .
O8 Ni2 O6 97.38(7) 3 .
O4 Ni2 O2 100.13(6) 4_455 .
O8 Ni2 O2 99.26(6) 3 .
O6 Ni2 O2 156.99(7) . .
O4 Ni2 O1 93.66(7) 4_455 .
O8 Ni2 O1 160.58(7) 3 .
O6 Ni2 O1 97.44(7) . .
O2 Ni2 O1 63.25(6) . .
O4 Ni2 O5 153.79(7) 4_455 .
O8 Ni2 O5 90.78(7) 3 .
O6 Ni2 O5 61.12(6) . .
O2 Ni2 O5 102.77(6) . .
O1 Ni2 O5 85.46(6) . .
O4 Ni2 C7 100.36(7) 4_455 .
O8 Ni2 C7 130.45(8) 3 .
O6 Ni2 C7 126.82(8) . .
O2 Ni2 C7 32.26(7) . .
O1 Ni2 C7 31.14(7) . .
O5 Ni2 C7 92.37(7) . .
O4 Ni2 C15 123.90(7) 4_455 .
O8 Ni2 C15 95.71(7) 3 .
O6 Ni2 C15 31.04(7) . .
O2 Ni2 C15 130.68(7) . .
O1 Ni2 C15 90.56(7) . .
O5 Ni2 C15 30.12(7) . .
C7 Ni2 C15 110.73(8) . .
C7 O1 Ni2 87.89(14) . .
C7 O2 Ni2 89.07(13) . .
C7 O2 Ni1 133.87(14) . .
Ni2 O2 Ni1 110.30(7) . .
C8 O3 Ni1 133.63(15) . 4
C8 O4 Ni2 132.12(16) . 4
C15 O5 Ni2 84.72(14) . .
C15 O6 Ni2 92.65(14) . .
C16 O7 Ni1 141.06(16) . 3_545
C16 O8 Ni2 123.96(15) . 3_545
C6 C1 C2 120.5(2) . .
C6 C1 C7 120.3(2) . .
C2 C1 C7 119.2(2) . .
C3 C2 C1 121.0(2) . .
C2 C3 C4 118.2(2) . .
C2 C3 C8 121.2(2) . .
C4 C3 C8 120.5(2) . .
C5 C4 C3 120.6(2) . .
C4 C5 C6 120.6(2) . .
C1 C6 C5 118.9(2) . .
O1 C7 O2 119.2(2) . .
O1 C7 C1 119.9(2) . .
O2 C7 C1 120.8(2) . .
O1 C7 Ni2 60.97(12) . .
O2 C7 Ni2 58.66(11) . .
C1 C7 Ni2 169.84(17) . .
O3 C8 O4 128.4(2) . .
O3 C8 C3 117.7(2) . .
O4 C8 C3 113.9(2) . .
C14 C9 C10 119.2(2) . .
C14 C9 C15 120.7(2) . .
C10 C9 C15 120.1(2) . .
C11 C10 C9 121.0(2) . .
C12 C11 C10 118.7(2) . .
C12 C11 C16 121.2(2) . .
C10 C11 C16 120.0(2) . .
C11 C12 C13 121.5(2) . .
C12 C13 C14 119.4(2) . .
C9 C14 C13 120.2(2) . .
O5 C15 O6 121.4(2) . .
O5 C15 C9 121.3(2) . .
O6 C15 C9 117.3(2) . .
O5 C15 Ni2 65.16(12) . .
O6 C15 Ni2 56.31(11) . .
C9 C15 Ni2 173.57(18) . .
O7 C16 O8 127.0(2) . .
O7 C16 C11 115.6(2) . .
O8 C16 C11 117.3(2) . .
N2' C17 N1 105.0(4) . .
N2' C17 N2 38.8(3) . .
N1 C17 N2 108.6(3) . .
C19' N1 C17 117.0(4) . .
C19' N1 C20 112.9(4) . .
C17 N1 C20 126.1(3) . .
C19' N1 C19 37.7(4) . .
C17 N1 C19 103.5(3) . .
C20 N1 C19 128.8(3) . .
C18 C19 N1 111.1(4) . .
C18 N2 C21 125.8(5) . .
C18 N2 C17 107.0(3) . .
C21 N2 C17 126.9(4) . .
C19 C18 N2 109.6(4) . .
N2 C21 C22 105.0(5) . .
C19' C18' N2' 105.6(5) . .
N1 C19' C18' 101.5(5) . .
C17 N2' C18' 110.0(5) . .
C17 N2' C21' 122.8(5) . .
C18' N2' C21' 126.0(6) . .
C22' C21' N2' 122.7(7) . .

loop_
_geom_bond_atom_site_label_1
_geom_bond_atom_site_label_2
_geom_bond_distance
_geom_bond_site_symmetry_2
Ni1 O7 2.0380(15) 7_565
Ni1 O7 2.0380(15) 3
Ni1 O3 2.0492(15) 4_455
Ni1 O3 2.0492(15) 8_665
Ni1 O2 2.1258(15) .
Ni1 O2 2.1258(15) 5_565
Ni2 O4 1.9622(17) 4_455
Ni2 O8 1.9983(17) 3
Ni2 O6 2.0466(16) .
Ni2 O2 2.0687(15) .
Ni2 O1 2.1189(17) .
Ni2 O5 2.2393(17) .
Ni2 C7 2.422(2) .
Ni2 C15 2.457(2) .
O1 C7 1.253(3) .
O2 C7 1.293(3) .
O3 C8 1.239(3) .
O3 Ni1 2.0492(15) 4
O4 C8 1.255(3) .
O4 Ni2 1.9622(17) 4
O5 C15 1.238(3) .
O6 C15 1.268(3) .
O7 C16 1.250(3) .
O7 Ni1 2.0380(15) 3_545
O8 C16 1.270(3) .
O8 Ni2 1.9983(17) 3_545
C1 C6 1.376(3) .
C1 C2 1.386(3) .
C1 C7 1.481(3) .
C2 C3 1.385(3) .
C3 C4 1.397(3) .
C3 C8 1.507(3) .
C4 C5 1.378(4) .
C5 C6 1.393(3) .
C9 C14 1.381(3) .
C9 C10 1.394(3) .
C9 C15 1.499(3) .
C10 C11 1.384(3) .
C11 C12 1.371(3) .
C11 C16 1.510(3) .
C12 C13 1.384(3) .
C13 C14 1.386(3) .
C17 N2' 1.185(6) .
C17 N1 1.333(4) .
C17 N2 1.538(5) .
N1 C19' 1.251(7) .
N1 C20 1.446(4) .
N1 C19 1.540(5) .
C19 C18 1.319(6) .
N2 C18 1.353(6) .
N2 C21 1.460(6) .
C21 C22 1.603(9) .
C18' C19' 1.357(8) .
C18' N2' 1.414(8) .
N2' C21' 1.442(8) .
C21' C22' 1.427(9) .
